data_4106039
loop_
_publ_author_name
'Cyprien Lemouchi'
'Cortnie S. Vogelsberg'
'Leokadiya Zorina'
'Sergey Simonov'
'Patrick Batail'
'Stuart E. Brown'
'Miguel A. Garcia-Garibay'

_publ_contact_author_address
;
Laboratoire de Chimie et Ing\'enierie Mol\'eculaire d'Angers,
CNRS-Universit\'e d'Angers, 49045 Angers, France
;
_publ_contact_author_email patrick.batail@univ-angers.fr
_publ_contact_author_name 'Dr. Patrick Batail'
_publ_section_title
;
 Ultra-fast Rotors for Molecular Machines and Functional Materials via
 Halogen Bonding: Crystals of 1,4-Bis(iodoethynyl)bicyclo[2.2.2]octane
 with Distinct Gigahertz Rotation at Two Sites
;
_journal_name_full 'Journal of the American Chemical Society'
_journal_page_first 6371
_journal_page_last 6379
_journal_paper_doi 10.1021/ja200503j
_journal_volume 133
_journal_year 2011
_chemical_compound_source 'synthesis as described'
_chemical_formula_moiety 'C12 H12 I2'
_chemical_formula_sum 'C12 H12 I2'
_chemical_formula_weight 410.02
_chemical_name_systematic
;
 ?
;
_space_group_IT_number 15
_symmetry_cell_setting monoclinic
_symmetry_Int_Tables_number 15
_symmetry_space_group_name_Hall '-C 2yc'
_symmetry_space_group_name_H-M 'C 1 2/c 1'
_atom_sites_solution_hydrogens geom
_atom_sites_solution_primary direct
_atom_sites_solution_secondary difmap
_audit_creation_method 'SHELXL-97 and WinGX routine-INITIALISE'
_cell_angle_alpha 90.00
_cell_angle_beta 110.900(6)
_cell_angle_gamma 90.00
_cell_formula_units_Z 8
_cell_length_a 31.769(3)
_cell_length_b 7.0328(8)
_cell_length_c 12.0594(4)
_cell_measurement_reflns_used 20871
_cell_measurement_temperature 130(1)
_cell_measurement_theta_max 32
_cell_measurement_theta_min 3
_cell_volume 2517.1(4)
_computing_cell_refinement 'Dirax/lsq (Duisenberg & Schreurs, 1989-2000)'
_computing_data_collection 'Collect (Bruker AXS BV, 1997-2004)'
_computing_data_reduction 'EvalCCD (Duisenberg & Schreurs 1990-2000)'
_computing_molecular_graphics 'DIAMOND 3.1 (Crystal Impact GbR 2005)'
_computing_publication_material 'WinGX publication routines (Farrugia, 1999)'
_computing_structure_refinement 'SHELXL-97 (Sheldrick, 1997)'
_computing_structure_solution 'SHELXS-97 (Sheldrick, 1997)'
_diffrn_ambient_temperature 130(1)
_diffrn_measured_fraction_theta_full 0.994
_diffrn_measured_fraction_theta_max 0.994
_diffrn_measurement_device_type 'Bruker KappaCCD'
_diffrn_measurement_method 'combined \f/\w-scans'
_diffrn_radiation_monochromator graphite
_diffrn_radiation_source 'fine-focus sealed tube'
_diffrn_radiation_type MoK\a
_diffrn_radiation_wavelength 0.71073
_diffrn_reflns_av_R_equivalents 0.0346
_diffrn_reflns_av_sigmaI/netI 0.0213
_diffrn_reflns_limit_h_max 54
_diffrn_reflns_limit_h_min -54
_diffrn_reflns_limit_k_max 12
_diffrn_reflns_limit_k_min -12
_diffrn_reflns_limit_l_max 20
_diffrn_reflns_limit_l_min -20
_diffrn_reflns_number 42848
_diffrn_reflns_theta_full 38.00
_diffrn_reflns_theta_max 38.00
_diffrn_reflns_theta_min 2.98
_exptl_absorpt_coefficient_mu 4.960
_exptl_absorpt_correction_T_max 0.664
_exptl_absorpt_correction_T_min 0.320
_exptl_absorpt_correction_type multi-scan
_exptl_absorpt_process_details 'SADABS of Bruker KappaCCD'
_exptl_crystal_colour colourless
_exptl_crystal_density_diffrn 2.164
_exptl_crystal_description plate
_exptl_crystal_F_000 1520
_exptl_crystal_size_max 0.358
_exptl_crystal_size_mid 0.310
_exptl_crystal_size_min 0.09
_refine_diff_density_max 3.804
_refine_diff_density_min -2.371
_refine_diff_density_rms 0.156
_refine_ls_extinction_method none
_refine_ls_goodness_of_fit_ref 1.026
_refine_ls_hydrogen_treatment constr
_refine_ls_matrix_type full
_refine_ls_number_parameters 154
_refine_ls_number_reflns 6807
_refine_ls_number_restraints 0
_refine_ls_restrained_S_all 1.026
_refine_ls_R_factor_all 0.0497
_refine_ls_R_factor_gt 0.0316
_refine_ls_shift/su_max 0.002
_refine_ls_shift/su_mean 0.000
_refine_ls_structure_factor_coef Fsqd
_refine_ls_weighting_details 'calc w=1/[\s^2^(Fo^2^)+(0.0198P)^2^+16.8718P] where P=(Fo^2^+2Fc^2^)/3'
_refine_ls_weighting_scheme calc
_refine_ls_wR_factor_gt 0.0667
_refine_ls_wR_factor_ref 0.0781
_reflns_number_gt 5317
_reflns_number_total 6807
_reflns_threshold_expression >2\s(I)
_cod_data_source_file ja200503j_si_003.cif
_cod_data_source_block cl178-130K-final
_cod_original_sg_symbol_H-M 'C 2/c'
_cod_database_code 4106039

loop_
_symmetry_equiv_pos_as_xyz
'x, y, z'
'-x, y, -z+1/2'
'x+1/2, y+1/2, z'
'-x+1/2, y+1/2, -z+1/2'
'-x, -y, -z'
'x, -y, z-1/2'
'-x+1/2, -y+1/2, -z'
'x+1/2, -y+1/2, z-1/2'

loop_
_atom_site_label
_atom_site_type_symbol
_atom_site_fract_x
_atom_site_fract_y
_atom_site_fract_z
_atom_site_U_iso_or_equiv
_atom_site_adp_type
_atom_site_occupancy
_atom_site_symmetry_multiplicity
_atom_site_calc_flag
_atom_site_refinement_flags
I1 I 0.123142(6) 0.31281(2) 1.254316(15) 0.02724(4) Uani 1 1 d .
C3 C 0.02706(8) 0.2633(4) 0.8606(2) 0.0246(4) Uani 1 1 d .
C1 C 0.08267(9) 0.2783(4) 1.0861(2) 0.0285(5) Uani 1 1 d .
C2 C 0.05766(9) 0.2670(4) 0.9847(2) 0.0282(5) Uani 1 1 d .
C6 C 0.05048(9) 0.1762(5) 0.7805(2) 0.0317(5) Uani 1 1 d .
H6A H 0.0638 0.0548 0.8126 0.038 Uiso 1 1 calc R
H6B H 0.0744 0.2599 0.7778 0.038 Uiso 1 1 calc R
C5 C 0.01256(10) 0.4682(4) 0.8179(3) 0.0311(5) Uani 1 1 d .
H5A H -0.0070 0.5176 0.8571 0.037 Uiso 1 1 calc R
H5B H 0.0389 0.5494 0.8380 0.037 Uiso 1 1 calc R
C4 C -0.01558(10) 0.1480(5) 0.8464(3) 0.0354(6) Uani 1 1 d .
H4A H -0.0283 0.1897 0.9044 0.042 Uiso 1 1 calc R
H4B H -0.0080 0.0143 0.8600 0.042 Uiso 1 1 calc R
I2 I 0.128353(7) 0.15875(3) 0.573787(18) 0.03336(5) Uani 1 1 d .
C11 C 0.16893(9) 0.3564(4) 0.5482(2) 0.0290(5) Uani 1 1 d .
C12 C 0.19343(9) 0.4718(4) 0.5307(3) 0.0307(5) Uani 1 1 d .
C13 C 0.22358(9) 0.6183(4) 0.5137(2) 0.0289(5) Uani 1 1 d .
C14 C 0.1972(2) 0.7546(11) 0.4104(6) 0.0404(15) Uani 0.50 1 d P
H14A H 0.1827 0.6818 0.3385 0.048 Uiso 0.50 1 calc PR
H14B H 0.1741 0.8214 0.4302 0.048 Uiso 0.50 1 calc PR
C16 C 0.2381(2) 0.7626(10) 0.6285(5) 0.0360(13) Uani 0.50 1 d P
H16A H 0.2113 0.8113 0.6397 0.043 Uiso 0.50 1 calc PR
H16B H 0.2558 0.6943 0.6997 0.043 Uiso 0.50 1 calc PR
C15 C 0.2635(3) 0.5429(9) 0.5031(10) 0.054(2) Uani 0.50 1 d P
H15A H 0.2556 0.4679 0.4311 0.065 Uiso 0.50 1 calc PR
H15B H 0.2781 0.4593 0.5698 0.065 Uiso 0.50 1 calc PR
C17 C 0.2658(3) 0.9286(12) 0.6070(6) 0.0480(19) Uani 0.50 1 d P
H17A H 0.2937 0.9425 0.6742 0.058 Uiso 0.50 1 calc PR
H17B H 0.2489 1.0463 0.5973 0.058 Uiso 0.50 1 calc PR
C18 C 0.2967(3) 0.7012(11) 0.4998(13) 0.065(3) Uani 0.50 1 d P
H18A H 0.3227 0.6983 0.5729 0.079 Uiso 0.50 1 calc PR
H18B H 0.3070 0.6779 0.4344 0.079 Uiso 0.50 1 calc PR
C19 C 0.2304(2) 0.8992(12) 0.3899(7) 0.052(2) Uani 0.50 1 d P
H19A H 0.2329 0.8762 0.3132 0.062 Uiso 0.50 1 calc PR
H19B H 0.2190 1.0271 0.3898 0.062 Uiso 0.50 1 calc PR

loop_
_atom_site_aniso_label
_atom_site_aniso_U_11
_atom_site_aniso_U_22
_atom_site_aniso_U_33
_atom_site_aniso_U_23
_atom_site_aniso_U_13
_atom_site_aniso_U_12
I1 0.02944(8) 0.02672(8) 0.02200(7) -0.00336(5) 0.00482(5) -0.00066(6)
C3 0.0208(9) 0.0307(11) 0.0223(9) -0.0017(8) 0.0075(8) -0.0001(8)
C1 0.0283(11) 0.0296(12) 0.0260(11) -0.0040(9) 0.0077(9) -0.0006(9)
C2 0.0250(10) 0.0328(12) 0.0264(11) -0.0030(9) 0.0086(9) -0.0006(9)
C6 0.0252(11) 0.0419(15) 0.0257(11) -0.0030(10) 0.0062(9) 0.0099(10)
C5 0.0298(12) 0.0291(12) 0.0324(12) -0.0033(10) 0.0088(10) 0.0007(10)
C4 0.0315(12) 0.0483(17) 0.0244(11) 0.0041(11) 0.0076(10) -0.0139(12)
I2 0.03482(9) 0.03219(9) 0.03747(10) 0.00242(7) 0.01830(7) -0.01044(7)
C11 0.0278(11) 0.0311(12) 0.0280(11) 0.0013(9) 0.0099(9) -0.0076(9)
C12 0.0258(11) 0.0347(13) 0.0300(12) 0.0055(10) 0.0080(9) -0.0059(10)
C13 0.0235(10) 0.0312(12) 0.0293(11) 0.0068(9) 0.0059(9) -0.0077(9)
C14 0.032(3) 0.043(3) 0.034(3) 0.008(2) -0.004(2) -0.019(2)
C16 0.040(3) 0.045(3) 0.027(2) -0.009(2) 0.017(2) -0.023(3)
C15 0.053(4) 0.020(2) 0.116(8) 0.009(3) 0.063(5) 0.004(2)
C17 0.058(4) 0.058(4) 0.036(3) -0.017(3) 0.025(3) -0.039(4)
C18 0.048(4) 0.029(3) 0.144(10) 0.016(5) 0.066(6) 0.008(3)
C19 0.041(3) 0.055(4) 0.040(3) 0.019(3) -0.008(3) -0.028(3)

loop_
_atom_type_symbol
_atom_type_description
_atom_type_scat_dispersion_real
_atom_type_scat_dispersion_imag
_atom_type_scat_source
C C 0.0033 0.0016 'International Tables Vol C Tables 4.2.6.8 and 6.1.1.4'
H H 0.0000 0.0000 'International Tables Vol C Tables 4.2.6.8 and 6.1.1.4'
I I -0.4742 1.8119 'International Tables Vol C Tables 4.2.6.8 and 6.1.1.4'

loop_
_geom_angle_atom_site_label_1
_geom_angle_atom_site_label_2
_geom_angle_atom_site_label_3
_geom_angle
_geom_angle_site_symmetry_1
_geom_angle_site_symmetry_3
C2 C3 C4 111.1(2) . .
C2 C3 C6 110.8(2) . .
C4 C3 C6 108.9(2) . .
C2 C3 C5 109.5(2) . .
C4 C3 C5 108.0(2) . .
C6 C3 C5 108.4(2) . .
C2 C1 I1 176.7(3) . .
C1 C2 C3 177.2(3) . .
C3 C6 C4 109.5(2) . 2_556
C3 C6 H6A 109.8 . .
C4 C6 H6A 109.8 2_556 .
C3 C6 H6B 109.8 . .
C4 C6 H6B 109.8 2_556 .
H6A C6 H6B 108.2 . .
C5 C5 C3 109.46(15) 2_556 .
C5 C5 H5A 109.8 2_556 .
C3 C5 H5A 109.8 . .
C5 C5 H5B 109.8 2_556 .
C3 C5 H5B 109.8 . .
H5A C5 H5B 108.2 . .
C3 C4 C6 109.6(2) . 2_556
C3 C4 H4A 109.8 . .
C6 C4 H4A 109.8 2_556 .
C3 C4 H4B 109.8 . .
C6 C4 H4B 109.8 2_556 .
H4A C4 H4B 108.2 . .
C12 C11 I2 178.3(3) . .
C11 C12 C13 177.5(3) . .
C18 C13 C12 110.8(4) 7_566 .
C15 C13 C12 113.4(3) . .
C18 C13 C19 116.0(7) 7_566 7_566
C12 C13 C19 109.6(3) . 7_566
C15 C13 C14 113.5(5) . .
C12 C13 C14 110.6(3) . .
C18 C13 C17 108.0(6) 7_566 7_566
C12 C13 C17 109.4(3) . 7_566
C19 C13 C17 102.5(5) 7_566 7_566
C15 C13 C16 108.4(5) . .
C12 C13 C16 108.5(3) . .
C14 C13 C16 101.7(4) . .
C19 C14 C13 109.3(5) . .
C19 C14 H14A 109.8 . .
C13 C14 H14A 109.8 . .
C19 C14 H14B 109.8 . .
C13 C14 H14B 109.8 . .
H14A C14 H14B 108.3 . .
C17 C16 C13 109.4(4) . .
C17 C16 H16A 109.8 . .
C13 C16 H16A 109.8 . .
C17 C16 H16B 109.8 . .
C13 C16 H16B 109.8 . .
H16A C16 H16B 108.2 . .
C13 C15 C18 111.9(5) . .
C13 C15 H15A 109.2 . .
C18 C15 H15A 109.2 . .
C13 C15 H15B 109.2 . .
C18 C15 H15B 109.2 . .
H15A C15 H15B 107.9 . .
C16 C17 C13 107.9(5) . 7_566
C16 C17 H17A 110.1 . .
C13 C17 H17A 110.1 7_566 .
C16 C17 H17B 110.1 . .
C13 C17 H17B 110.1 7_566 .
H17A C17 H17B 108.4 . .
C13 C18 C15 111.5(5) 7_566 .
C13 C18 H18A 109.3 7_566 .
C15 C18 H18A 109.3 . .
C13 C18 H18B 109.3 7_566 .
C15 C18 H18B 109.3 . .
H18A C18 H18B 108.0 . .
C13 C19 C14 110.5(5) 7_566 .
C13 C19 H19A 109.5 7_566 .
C14 C19 H19A 109.5 . .
C13 C19 H19B 109.5 7_566 .
C14 C19 H19B 109.5 . .
H19A C19 H19B 108.1 . .

loop_
_geom_bond_atom_site_label_1
_geom_bond_atom_site_label_2
_geom_bond_distance
_geom_bond_site_symmetry_2
I1 C1 1.991(3) .
C3 C2 1.466(4) .
C3 C4 1.535(4) .
C3 C6 1.541(4) .
C3 C5 1.544(4) .
C1 C2 1.200(4) .
C6 C4 1.548(4) 2_556
C6 H6A 0.9700 .
C6 H6B 0.9700 .
C5 C5 1.545(6) 2_556
C5 H5A 0.9700 .
C5 H5B 0.9700 .
C4 C6 1.548(4) 2_556
C4 H4A 0.9700 .
C4 H4B 0.9700 .
I2 C11 1.994(3) .
C11 C12 1.194(4) .
C12 C13 1.470(4) .
C13 C18 1.406(8) 7_566
C13 C15 1.421(7) .
C13 C19 1.513(7) 7_566
C13 C14 1.558(7) .
C13 C17 1.642(7) 7_566
C13 C16 1.644(6) .
C14 C19 1.547(9) .
C14 H14A 0.9700 .
C14 H14B 0.9700 .
C16 C17 1.538(8) .
C16 H16A 0.9700 .
C16 H16B 0.9700 .
C15 C18 1.544(10) .
C15 H15A 0.9700 .
C15 H15B 0.9700 .
C17 C13 1.642(7) 7_566
C17 H17A 0.9700 .
C17 H17B 0.9700 .
C18 C13 1.406(8) 7_566
C18 H18A 0.9700 .
C18 H18B 0.9700 .
C19 C13 1.513(7) 7_566
C19 H19A 0.9700 .
C19 H19B 0.9700 .
